data_7247071
loop_
_publ_author_name
'Luo, Tong-Kai'
'Zhong, Xiang'
'Zhang, Qing-Yun'
'Chen, Xiao-Feng'
'Xu, Hui'
'Peng, Yan'
'Liu, Sui-Jun'
'Hu, Zhao-Bo'
'Wen, He-Rui'

_publ_section_title
;
 Effect of remote substituents and coordination anions on the magnetic
 properties of Co(ii) dimer complexes
;
_journal_issue 34
_journal_name_full CrystEngComm
_journal_page_first 4873
_journal_page_last 4878
_journal_paper_doi 10.1039/D3CE00523B
_journal_volume 25
_journal_year 2023
_chemical_formula_moiety 'C24 H30 Cl2 Co2 N4 O2, 2(C2 H3 N)'
_chemical_formula_sum 'C28 H36 Cl2 Co2 N6 O2'
_chemical_formula_weight 677.39
_chemical_name_systematic '[Co2L1(acac)2]?2MeCN'
_space_group_crystal_system triclinic
_space_group_IT_number 2
_space_group_name_Hall '-P 1'
_space_group_name_H-M_alt 'P -1'
_atom_sites_solution_hydrogens geom
_atom_sites_solution_primary iterative
_audit_creation_date 2023-04-26
_audit_creation_method
;
Olex2 1.5-alpha
(compiled 2021.06.18 svn.r64d69d6c for OlexSys, GUI svn.r6354)
;
_audit_update_record
;
2023-05-15 deposited with the CCDC.	2023-07-19 downloaded from the CCDC.
;
_cell_angle_alpha 71.043(2)
_cell_angle_beta 80.280(2)
_cell_angle_gamma 77.336(2)
_cell_formula_units_Z 1
_cell_length_a 7.3125(4)
_cell_length_b 9.9783(6)
_cell_length_c 11.6624(7)
_cell_measurement_reflns_used 8483
_cell_measurement_temperature 293.0
_cell_measurement_theta_max 27.50
_cell_measurement_theta_min 3.58
_cell_volume 780.82(8)
_computing_cell_refinement 'SAINT V8.38A (?, 2016)'
_computing_data_reduction 'SAINT V8.38A (?, 2016)'
_computing_molecular_graphics 'Olex2 1.5-alpha (Dolomanov et al., 2009)'
_computing_publication_material 'Olex2 1.5-alpha (Dolomanov et al., 2009)'
_computing_structure_refinement 'XL  (Sheldrick, 2008)'
_computing_structure_solution 'olex2.solve 1.5-alpha (Bourhis et al., 2015)'
_diffrn_ambient_temperature 293.0
_diffrn_measured_fraction_theta_full 0.934
_diffrn_measured_fraction_theta_max 0.943
_diffrn_measurement_device_type 'Bruker APEX-II CCD'
_diffrn_measurement_method '\f and \w scans'
_diffrn_radiation_type MoK\a
_diffrn_radiation_wavelength 0.71073
_diffrn_reflns_av_R_equivalents 0.0258
_diffrn_reflns_av_unetI/netI 0.0277
_diffrn_reflns_Laue_measured_fraction_full 0.934
_diffrn_reflns_Laue_measured_fraction_max 0.943
_diffrn_reflns_limit_h_max 9
_diffrn_reflns_limit_h_min -9
_diffrn_reflns_limit_k_max 12
_diffrn_reflns_limit_k_min -12
_diffrn_reflns_limit_l_max 15
_diffrn_reflns_limit_l_min -15
_diffrn_reflns_number 9962
_diffrn_reflns_point_group_measured_fraction_full 0.934
_diffrn_reflns_point_group_measured_fraction_max 0.943
_diffrn_reflns_theta_full 25.242
_diffrn_reflns_theta_max 27.502
_diffrn_reflns_theta_min 3.581
_diffrn_source_current 30.0
_diffrn_source_power 1.35
_diffrn_source_voltage 45.0
_diffrn_standards_number 0
_exptl_absorpt_coefficient_mu 1.268
_exptl_absorpt_correction_type none
_exptl_crystal_density_diffrn 1.441
_exptl_crystal_description Block
_exptl_crystal_F_000 350
_refine_diff_density_max 0.481
_refine_diff_density_min -0.447
_refine_diff_density_rms 0.050
_refine_ls_extinction_method none
_refine_ls_goodness_of_fit_ref 1.171
_refine_ls_hydrogen_treatment constr
_refine_ls_matrix_type full
_refine_ls_number_parameters 182
_refine_ls_number_reflns 3381
_refine_ls_number_restraints 6
_refine_ls_restrained_S_all 1.176
_refine_ls_R_factor_all 0.0484
_refine_ls_R_factor_gt 0.0404
_refine_ls_shift/su_max 0.000
_refine_ls_shift/su_mean 0.000
_refine_ls_structure_factor_coef Fsqd
_refine_ls_weighting_details 'w=1/[\s^2^(Fo^2^)+0.5992P] where P=(Fo^2^+2Fc^2^)/3'
_refine_ls_weighting_scheme calc
_refine_ls_wR_factor_gt 0.0846
_refine_ls_wR_factor_ref 0.0915
_reflns_Friedel_coverage 0.000
_reflns_number_gt 3028
_reflns_number_total 3381
_reflns_threshold_expression 'I > 2\s(I)'
_cod_data_source_file d3ce00523b2.cif
_cod_data_source_block l_a
_cod_depositor_comments 'Adding full bibliography for 7247070--7247073.cif.'
_cod_database_code 7247071
_shelx_shelxl_version_number 2018/3
_shelx_space_group_comment
;
The symmetry employed for this shelxl refinement is uniquely defined
by the following loop, which should always be used as a source of
symmetry information in preference to the above space-group names.
They are only intended as comments.
;
_olex2_refinement_description
;
1. Fixed Uiso
 At 1.2 times of:
  All C(H) groups, All C(H,H) groups
 At 1.5 times of:
  All C(H,H,H) groups
2. Uiso/Uaniso restraints and constraints
Uanis(N3) \\sim Ueq: with sigma of 0.01 and sigma for terminal atoms of 0.02
3.a Secondary CH2 refined with riding coordinates:
 C1(H1A,H1B), C2(H2A,H2B), C3(H3A,H3B), C4(H4A,H4B), C5(H5A,H5B)
3.b Aromatic/amide H refined with riding coordinates:
 C6(H6), C9(H9), C12(H12), C10(H10), C11(H11)
3.c Idealised Me refined as rotating group:
 C13(H13A,H13B,H13C)
;
_olex2_submission_special_instructions 'No special instructions were received'

loop_
_space_group_symop_operation_xyz
'x, y, z'
'-x, -y, -z'

loop_
_atom_site_label
_atom_site_type_symbol
_atom_site_fract_x
_atom_site_fract_y
_atom_site_fract_z
_atom_site_U_iso_or_equiv
_atom_site_adp_type
_atom_site_occupancy
_atom_site_site_symmetry_order
_atom_site_calc_flag
_atom_site_refinement_flags_posn
_atom_site_refinement_flags_adp
_atom_site_refinement_flags_occupancy
_atom_site_disorder_assembly
_atom_site_disorder_group
Co1 Co 0.41118(4) 0.24354(3) 0.18022(3) 0.04000(12) Uani 1 1 d . . . . .
Cl1 Cl 0.14301(9) 0.19872(7) 0.14571(7) 0.0612(2) Uani 1 1 d . . . . .
O1 O 0.4065(2) 0.31749(18) 0.31052(15) 0.0483(4) Uani 1 1 d . . . . .
N1 N 0.5354(2) 0.34668(18) 0.00963(16) 0.0357(4) Uani 1 1 d . . . . .
N2 N 0.6268(3) 0.08738(19) 0.2237(2) 0.0458(4) Uani 1 1 d . . . . .
C1 C 0.6856(3) 0.4220(2) 0.0164(2) 0.0378(4) Uani 1 1 d . . . . .
H1A H 0.749514 0.457746 -0.064445 0.045 Uiso 1 1 calc R U . . .
H1B H 0.777721 0.354545 0.067819 0.045 Uiso 1 1 calc R U . . .
C8 C 0.5013(3) 0.2536(2) 0.4052(2) 0.0447(5) Uani 1 1 d . . . . .
C2 C 0.3959(3) 0.4540(2) -0.0676(2) 0.0378(4) Uani 1 1 d . . . . .
H2A H 0.295011 0.407816 -0.072568 0.045 Uiso 1 1 calc R U . . .
H2B H 0.456432 0.490267 -0.149460 0.045 Uiso 1 1 calc R U . . .
C7 C 0.6424(3) 0.1287(3) 0.4158(2) 0.0469(5) Uani 1 1 d . . . . .
C3 C 0.6153(3) 0.2321(3) -0.0507(2) 0.0495(6) Uani 1 1 d . . . . .
H3A H 0.668047 0.277525 -0.132761 0.059 Uiso 1 1 calc R U . . .
H3B H 0.512453 0.189029 -0.057672 0.059 Uiso 1 1 calc R U . . .
C6 C 0.7007(3) 0.0563(2) 0.3237(3) 0.0510(6) Uani 1 1 d . . . . .
H6 H 0.801354 -0.020222 0.337841 0.061 Uiso 1 1 calc R U . . .
C4 C 0.7664(4) 0.1118(3) 0.0123(3) 0.0564(7) Uani 1 1 d . . . . .
H4A H 0.821210 0.054834 -0.042450 0.068 Uiso 1 1 calc R U . . .
H4B H 0.865444 0.155566 0.023673 0.068 Uiso 1 1 calc R U . . .
C9 C 0.4635(4) 0.3140(3) 0.5016(2) 0.0599(7) Uani 1 1 d . . . . .
H9 H 0.371345 0.395858 0.496410 0.072 Uiso 1 1 calc R U . . .
C12 C 0.7346(4) 0.0721(3) 0.5239(3) 0.0656(8) Uani 1 1 d . . . . .
H12 H 0.826389 -0.010376 0.532582 0.079 Uiso 1 1 calc R U . . .
C5 C 0.7058(4) 0.0110(3) 0.1338(3) 0.0628(7) Uani 1 1 d . . . . .
H5A H 0.612257 -0.038301 0.123273 0.075 Uiso 1 1 calc R U . . .
H5B H 0.813606 -0.060986 0.163738 0.075 Uiso 1 1 calc R U . . .
C10 C 0.5586(5) 0.2560(4) 0.6035(3) 0.0756(9) Uani 1 1 d . . . . .
H10 H 0.530989 0.299917 0.665034 0.091 Uiso 1 1 calc R U . . .
C11 C 0.6930(5) 0.1350(4) 0.6158(3) 0.0783(10) Uani 1 1 d . . . . .
H11 H 0.755485 0.095611 0.685595 0.094 Uiso 1 1 calc R U . . .
C14 C -0.0329(6) 0.5451(5) 0.3112(4) 0.0935(12) Uani 1 1 d . . . . .
C13 C -0.0525(6) 0.4001(5) 0.3747(5) 0.1005(13) Uani 1 1 d . . . . .
H13A H -0.016982 0.343398 0.319263 0.151 Uiso 1 1 calc R U . . .
H13B H -0.181290 0.396666 0.408126 0.151 Uiso 1 1 calc R U . . .
H13C H 0.027433 0.362389 0.439400 0.151 Uiso 1 1 calc R U . . .
N3 N -0.0117(8) 0.6589(6) 0.2658(6) 0.173(3) Uani 1 1 d . U . . .

loop_
_atom_site_aniso_label
_atom_site_aniso_U_11
_atom_site_aniso_U_22
_atom_site_aniso_U_33
_atom_site_aniso_U_23
_atom_site_aniso_U_13
_atom_site_aniso_U_12
Co1 0.02998(16) 0.04088(18) 0.0527(2) -0.01810(13) -0.01279(12) -0.00081(11)
Cl1 0.0398(3) 0.0614(4) 0.0889(5) -0.0208(3) -0.0248(3) -0.0110(3)
O1 0.0458(9) 0.0496(9) 0.0487(9) -0.0167(7) -0.0166(7) 0.0053(7)
N1 0.0307(8) 0.0391(9) 0.0468(9) -0.0246(7) -0.0124(7) -0.0014(6)
N2 0.0373(9) 0.0319(9) 0.0708(13) -0.0175(8) -0.0141(9) -0.0022(7)
C1 0.0279(9) 0.0449(11) 0.0478(11) -0.0216(9) -0.0129(8) -0.0025(8)
C8 0.0410(11) 0.0456(12) 0.0448(12) -0.0038(9) -0.0065(9) -0.0151(9)
C2 0.0353(10) 0.0422(11) 0.0450(11) -0.0205(9) -0.0166(8) -0.0047(8)
C7 0.0373(11) 0.0444(12) 0.0545(13) 0.0007(10) -0.0136(10) -0.0148(9)
C3 0.0467(12) 0.0538(13) 0.0633(15) -0.0405(12) -0.0128(11) 0.0004(10)
C6 0.0364(11) 0.0338(11) 0.0760(17) -0.0035(10) -0.0182(11) -0.0029(8)
C4 0.0458(13) 0.0565(14) 0.0820(18) -0.0483(14) -0.0131(12) 0.0068(11)
C9 0.0597(16) 0.0749(18) 0.0456(13) -0.0172(12) -0.0041(11) -0.0149(13)
C12 0.0495(14) 0.0638(16) 0.0686(18) 0.0140(14) -0.0215(13) -0.0193(12)
C5 0.0575(15) 0.0397(13) 0.101(2) -0.0375(14) -0.0211(15) 0.0054(11)
C10 0.080(2) 0.106(3) 0.0405(14) -0.0140(15) -0.0079(14) -0.027(2)
C11 0.079(2) 0.103(3) 0.0440(15) 0.0101(16) -0.0213(14) -0.035(2)
C14 0.076(2) 0.096(3) 0.088(3) -0.020(2) 0.020(2) -0.007(2)
C13 0.077(2) 0.097(3) 0.133(4) -0.051(3) 0.032(2) -0.032(2)
N3 0.155(5) 0.106(3) 0.182(5) 0.012(3) 0.051(4) -0.004(3)

loop_
_atom_type_symbol
_atom_type_description
_atom_type_scat_dispersion_real
_atom_type_scat_dispersion_imag
_atom_type_scat_source
C C 0.0033 0.0016 'International Tables Vol C Tables 4.2.6.8 and 6.1.1.4'
H H 0.0000 0.0000 'International Tables Vol C Tables 4.2.6.8 and 6.1.1.4'
Cl Cl 0.1484 0.1585 'International Tables Vol C Tables 4.2.6.8 and 6.1.1.4'
Co Co 0.3494 0.9721 'International Tables Vol C Tables 4.2.6.8 and 6.1.1.4'
N N 0.0061 0.0033 'International Tables Vol C Tables 4.2.6.8 and 6.1.1.4'
O O 0.0106 0.0060 'International Tables Vol C Tables 4.2.6.8 and 6.1.1.4'

loop_
_geom_angle_atom_site_label_1
_geom_angle_atom_site_label_2
_geom_angle_atom_site_label_3
_geom_angle
_geom_angle_site_symmetry_1
_geom_angle_site_symmetry_3
_geom_angle_publ_flag
O1 Co1 Cl1 118.50(6) . . ?
O1 Co1 N1 118.69(7) . . ?
O1 Co1 N2 96.39(8) . . ?
N1 Co1 Cl1 105.29(5) . . ?
N2 Co1 Cl1 120.61(6) . . ?
N2 Co1 N1 95.78(8) . . ?
C8 O1 Co1 125.19(15) . . ?
C1 N1 Co1 112.79(13) . . ?
C1 N1 C3 110.48(16) . . ?
C2 N1 Co1 112.14(13) . . ?
C2 N1 C1 107.71(16) . . ?
C2 N1 C3 107.60(16) . . ?
C3 N1 Co1 106.02(15) . . ?
C6 N2 Co1 122.38(17) . . ?
C6 N2 C5 121.0(2) . . ?
C5 N2 Co1 116.54(17) . . ?
N1 C1 H1A 109.4 . . ?
N1 C1 H1B 109.4 . . ?
N1 C1 C2 110.95(16) . 2_665 ?
H1A C1 H1B 108.0 . . ?
C2 C1 H1A 109.4 2_665 . ?
C2 C1 H1B 109.4 2_665 . ?
O1 C8 C7 124.3(2) . . ?
O1 C8 C9 117.9(2) . . ?
C9 C8 C7 117.7(2) . . ?
N1 C2 C1 111.25(16) . 2_665 ?
N1 C2 H2A 109.4 . . ?
N1 C2 H2B 109.4 . . ?
C1 C2 H2A 109.4 2_665 . ?
C1 C2 H2B 109.4 2_665 . ?
H2A C2 H2B 108.0 . . ?
C8 C7 C6 124.4(2) . . ?
C8 C7 C12 118.0(3) . . ?
C12 C7 C6 117.6(2) . . ?
N1 C3 H3A 108.2 . . ?
N1 C3 H3B 108.2 . . ?
N1 C3 C4 116.39(19) . . ?
H3A C3 H3B 107.3 . . ?
C4 C3 H3A 108.2 . . ?
C4 C3 H3B 108.2 . . ?
N2 C6 C7 126.2(2) . . ?
N2 C6 H6 116.9 . . ?
C7 C6 H6 116.9 . . ?
C3 C4 H4A 108.0 . . ?
C3 C4 H4B 108.0 . . ?
H4A C4 H4B 107.3 . . ?
C5 C4 C3 117.1(2) . . ?
C5 C4 H4A 108.0 . . ?
C5 C4 H4B 108.0 . . ?
C8 C9 H9 119.0 . . ?
C10 C9 C8 122.0(3) . . ?
C10 C9 H9 119.0 . . ?
C7 C12 H12 118.9 . . ?
C11 C12 C7 122.2(3) . . ?
C11 C12 H12 118.9 . . ?
N2 C5 C4 111.87(19) . . ?
N2 C5 H5A 109.2 . . ?
N2 C5 H5B 109.2 . . ?
C4 C5 H5A 109.2 . . ?
C4 C5 H5B 109.2 . . ?
H5A C5 H5B 107.9 . . ?
C9 C10 H10 119.5 . . ?
C11 C10 C9 121.0(3) . . ?
C11 C10 H10 119.5 . . ?
C12 C11 H11 120.5 . . ?
C10 C11 C12 119.1(3) . . ?
C10 C11 H11 120.5 . . ?
N3 C14 C13 176.4(7) . . ?
C14 C13 H13A 109.5 . . ?
C14 C13 H13B 109.5 . . ?
C14 C13 H13C 109.5 . . ?
H13A C13 H13B 109.5 . . ?
H13A C13 H13C 109.5 . . ?
H13B C13 H13C 109.5 . . ?

loop_
_geom_bond_atom_site_label_1
_geom_bond_atom_site_label_2
_geom_bond_distance
_geom_bond_site_symmetry_2
_geom_bond_publ_flag
Co1 Cl1 2.2305(6) . ?
Co1 O1 1.8855(16) . ?
Co1 N1 2.0766(19) . ?
Co1 N2 1.9621(18) . ?
O1 C8 1.309(3) . ?
N1 C1 1.486(2) . ?
N1 C2 1.485(3) . ?
N1 C3 1.495(3) . ?
N2 C6 1.285(3) . ?
N2 C5 1.462(3) . ?
C1 H1A 0.9700 . ?
C1 H1B 0.9700 . ?
C1 C2 1.510(3) 2_665 ?
C8 C7 1.418(3) . ?
C8 C9 1.403(4) . ?
C2 H2A 0.9700 . ?
C2 H2B 0.9700 . ?
C7 C6 1.440(4) . ?
C7 C12 1.422(4) . ?
C3 H3A 0.9700 . ?
C3 H3B 0.9700 . ?
C3 C4 1.523(3) . ?
C6 H6 0.9300 . ?
C4 H4A 0.9700 . ?
C4 H4B 0.9700 . ?
C4 C5 1.508(5) . ?
C9 H9 0.9300 . ?
C9 C10 1.373(4) . ?
C12 H12 0.9300 . ?
C12 C11 1.370(5) . ?
C5 H5A 0.9700 . ?
C5 H5B 0.9700 . ?
C10 H10 0.9300 . ?
C10 C11 1.363(5) . ?
C11 H11 0.9300 . ?
C14 C13 1.422(6) . ?
C14 N3 1.119(6) . ?
C13 H13A 0.9600 . ?
C13 H13B 0.9600 . ?
C13 H13C 0.9600 . ?

loop_
_geom_torsion_atom_site_label_1
_geom_torsion_atom_site_label_2
_geom_torsion_atom_site_label_3
_geom_torsion_atom_site_label_4
_geom_torsion
_geom_torsion_site_symmetry_1
_geom_torsion_site_symmetry_2
_geom_torsion_site_symmetry_3
_geom_torsion_site_symmetry_4
_geom_torsion_publ_flag
Co1 O1 C8 C7 9.4(3) . . . . ?
Co1 O1 C8 C9 -171.86(17) . . . . ?
Co1 N1 C1 C2 -66.26(19) . . . 2_665 ?
Co1 N1 C2 C1 66.47(18) . . . 2_665 ?
Co1 N1 C3 C4 -61.3(2) . . . . ?
Co1 N2 C6 C7 -0.9(3) . . . . ?
Co1 N2 C5 C4 56.9(3) . . . . ?
Cl1 Co1 O1 C8 118.46(17) . . . . ?
O1 C8 C7 C6 0.4(4) . . . . ?
O1 C8 C7 C12 179.4(2) . . . . ?
O1 C8 C9 C10 -178.7(3) . . . . ?
N1 Co1 O1 C8 -111.81(18) . . . . ?
N1 C3 C4 C5 67.6(3) . . . . ?
N2 Co1 O1 C8 -11.62(19) . . . . ?
C1 N1 C2 C1 -58.2(2) . . . 2_665 ?
C1 N1 C3 C4 61.2(3) . . . . ?
C8 C7 C6 N2 -4.9(4) . . . . ?
C8 C7 C12 C11 -0.7(4) . . . . ?
C8 C9 C10 C11 -0.9(5) . . . . ?
C2 N1 C1 C2 58.0(2) . . . 2_665 ?
C2 N1 C3 C4 178.5(2) . . . . ?
C7 C8 C9 C10 0.1(4) . . . . ?
C7 C12 C11 C10 0.0(5) . . . . ?
C3 N1 C1 C2 175.29(19) . . . 2_665 ?
C3 N1 C2 C1 -177.32(19) . . . 2_665 ?
C3 C4 C5 N2 -59.7(3) . . . . ?
C6 N2 C5 C4 -120.5(2) . . . . ?
C6 C7 C12 C11 178.4(2) . . . . ?
C9 C8 C7 C6 -178.4(2) . . . . ?
C9 C8 C7 C12 0.7(3) . . . . ?
C9 C10 C11 C12 0.9(5) . . . . ?
C12 C7 C6 N2 176.1(2) . . . . ?
C5 N2 C6 C7 176.4(2) . . . . ?
